data_4089004
loop_
_publ_author_name
'\"Ozg\"un, Thomas'
'Chen, Guo-Qiang'
'Daniliuc, Constantin G.'
'McQuilken, Alison C.'
'Warren, Timothy H.'
'Knitsch, Robert'
'Eckert, Hellmut'
'Kehr, Gerald'
'Erker, Gerhard'

_publ_section_title
;
 Unsaturated Vicinal Frustrated Lewis Pair Formation by Electrocyclic Ring
 Closure and Their Reaction with Nitric Oxide
;
_journal_issue 21
_journal_name_full Organometallics
_journal_page_first 3667
_journal_paper_doi 10.1021/acs.organomet.6b00627
_journal_volume 35
_journal_year 2016
_chemical_formula_sum 'C46 H39 B F10 N O P'
_chemical_formula_weight 853.56
_space_group_crystal_system monoclinic
_space_group_IT_number 14
_space_group_name_Hall '-P 2yn'
_space_group_name_H-M_alt 'P 1 21/n 1'
_atom_sites_solution_hydrogens mixed
_cell_angle_alpha 90
_cell_angle_beta 105.279(2)
_cell_angle_gamma 90
_cell_formula_units_Z 4
_cell_length_a 12.5817(5)
_cell_length_b 15.0138(6)
_cell_length_c 22.1390(9)
_cell_measurement_reflns_used 9971
_cell_measurement_temperature 100.(2)
_cell_measurement_theta_max 67.8758
_cell_measurement_theta_min 3.5986
_cell_volume 4034.2(3)
_computing_cell_refinement 'SAINT V8.34A (Bruker AXS Inc., 2013)'
_computing_data_collection 'APEX2 v.2014.1--1 (Bruker AXS Inc., 2014)'
_computing_data_reduction 'SAINT V8.34A (Bruker AXS Inc., 2013)'
_computing_molecular_graphics 'APEX2 v.2014.1--1 (Bruker AXS Inc., 2014)'
_computing_publication_material 'APEX2 v.2014.1--1 (Bruker AXS Inc., 2014)'
_computing_structure_refinement 'SHELXL-2014/7 (Sheldrick, 2014)'
_computing_structure_solution 'SHELXL--2014 (Sheldrick, 2014)'
_diffrn_ambient_temperature 100.(2)
_diffrn_detector_area_resol_mean 8.3333
_diffrn_measured_fraction_theta_full 0.992
_diffrn_measured_fraction_theta_max 0.992
_diffrn_measurement_device_type 'KappaCCD APEXII'
_diffrn_measurement_method 'phi / omega scans'
_diffrn_radiation_monochromator graphite
_diffrn_radiation_type CuK\a
_diffrn_radiation_wavelength 1.54178
_diffrn_reflns_av_R_equivalents 0.0746
_diffrn_reflns_av_unetI/netI 0.0397
_diffrn_reflns_limit_h_max 14
_diffrn_reflns_limit_h_min -14
_diffrn_reflns_limit_k_max 17
_diffrn_reflns_limit_k_min -17
_diffrn_reflns_limit_l_max 26
_diffrn_reflns_limit_l_min -26
_diffrn_reflns_number 57199
_diffrn_reflns_theta_full 66.59
_diffrn_reflns_theta_max 66.59
_diffrn_reflns_theta_min 3.60
_diffrn_source 'fine-focus sealed tube'
_diffrn_source_type 'fine-focus sealed tube'
_exptl_absorpt_coefficient_mu 1.342
_exptl_absorpt_correction_T_max 0.90
_exptl_absorpt_correction_T_min 0.76
_exptl_absorpt_correction_type multi-scan
_exptl_absorpt_process_details
;
Bruker AXS (2014). SADABS, Version 2014/2, Bruker AXS Inc., Madison, Wisconsin,
USA.
;
_exptl_crystal_colour colourless
_exptl_crystal_density_diffrn 1.405
_exptl_crystal_density_method 'not measured'
_exptl_crystal_description prism
_exptl_crystal_F_000 1760
_exptl_crystal_size_max 0.200
_exptl_crystal_size_mid 0.180
_exptl_crystal_size_min 0.080
_refine_diff_density_max 0.744
_refine_diff_density_min -0.363
_refine_ls_extinction_method none
_refine_ls_goodness_of_fit_ref 1.072
_refine_ls_hydrogen_treatment mixed
_refine_ls_matrix_type full
_refine_ls_number_parameters 551
_refine_ls_number_reflns 7063
_refine_ls_number_restraints 0
_refine_ls_restrained_S_all 1.072
_refine_ls_R_factor_all 0.0638
_refine_ls_R_factor_gt 0.0475
_refine_ls_shift/su_max 0.000
_refine_ls_shift/su_mean 0.000
_refine_ls_structure_factor_coef Fsqd
_refine_ls_weighting_details 'w=1/[\s^2^(Fo^2^)+(0.0593P)^2^+2.8139P] where P=(Fo^2^+2Fc^2^)/3'
_refine_ls_weighting_scheme calc
_refine_ls_wR_factor_gt 0.1180
_refine_ls_wR_factor_ref 0.1271
_reflns_number_gt 5503
_reflns_number_total 7063
_reflns_threshold_expression 'I > 2\s(I)'
_cod_data_source_file om6b00627_si_002.cif
_cod_data_source_block erk8301
_cod_database_code 4089004

loop_
_space_group_symop_operation_xyz
'x, y, z'
'-x+1/2, y+1/2, -z+1/2'
'-x, -y, -z'
'x-1/2, -y-1/2, z-1/2'

loop_
_atom_site_type_symbol
_atom_site_label
_atom_site_fract_x
_atom_site_fract_y
_atom_site_fract_z
_atom_site_U_iso_or_equiv
_atom_site_adp_type
_atom_site_calc_flag
_atom_site_refinement_flags_adp
_atom_site_refinement_flags_posn
_atom_site_occupancy
B B1 0.6520(2) 0.68232(19) 0.41215(13) 0.0202(6) Uani d . . 1
C C1 0.63192(19) 0.71806(16) 0.52454(11) 0.0204(5) Uani d . . 1
N N1 0.76392(15) 0.67635(14) 0.46200(9) 0.0205(4) Uani d . . 1
O O1 0.86427(14) 0.65655(15) 0.44561(9) 0.0275(4) Uani d . . 1
H H1 0.865(3) 0.602(2) 0.4417(17) 0.051(11) Uiso d . . 1
P P1 0.77323(5) 0.68319(4) 0.53697(3) 0.01903(15) Uani d . . 1
C C2 0.57403(19) 0.71056(16) 0.45681(11) 0.0197(5) Uani d . . 1
C C3 0.46515(19) 0.72618(17) 0.44030(12) 0.0232(5) Uani d . . 1
H H3 0.4273 0.7277 0.3971 0.028 Uiso calc U R 1
C C51 0.2888(2) 0.78348(18) 0.46026(12) 0.0264(6) Uani d . . 1
C C9 0.6437(2) 0.78797(17) 0.63160(12) 0.0252(6) Uani d . . 1
H H9A 0.7177 0.7606 0.6454 0.03 Uiso calc U R 1
H H9B 0.6008 0.7704 0.6613 0.03 Uiso calc U R 1
C C4 0.4010(2) 0.74135(19) 0.48789(12) 0.0289(6) Uani d . . 1
H H4 0.3868 0.6812 0.5035 0.035 Uiso calc U R 1
C C5 0.46961(19) 0.79251(16) 0.54464(12) 0.0224(5) Uani d . . 1
H H5 0.4343 0.7826 0.5796 0.027 Uiso calc U R 1
C C6 0.4815(2) 0.89264(19) 0.53839(14) 0.0355(7) Uani d . . 1
H H6A 0.4077 0.9201 0.5236 0.043 Uiso calc U R 1
H H6B 0.5232 0.9053 0.5072 0.043 Uiso calc U R 1
C C7 0.5422(2) 0.9329(2) 0.60190(15) 0.0417(7) Uani d . . 1
H H7A 0.5533 0.9974 0.5966 0.05 Uiso calc U R 1
H H7B 0.4959 0.926 0.6315 0.05 Uiso calc U R 1
C C8 0.6535(2) 0.8892(2) 0.62975(15) 0.0403(7) Uani d . . 1
H H8A 0.6847 0.9118 0.6728 0.048 Uiso calc U R 1
H H8B 0.7047 0.9055 0.6044 0.048 Uiso calc U R 1
C C10 0.5861(2) 0.75751(17) 0.56648(12) 0.0229(5) Uani d . . 1
C C11 0.81886(19) 0.57694(17) 0.57372(11) 0.0223(5) Uani d . . 1
C C12 0.7419(2) 0.51531(17) 0.58674(12) 0.0258(6) Uani d . . 1
C C13 0.7815(2) 0.44009(19) 0.62235(13) 0.0337(7) Uani d . . 1
H H13 0.73 0.4004 0.6325 0.04 Uiso calc U R 1
C C14 0.8926(2) 0.42060(19) 0.64361(14) 0.0365(7) Uani d . . 1
C C15 0.9654(2) 0.47702(18) 0.62504(13) 0.0323(6) Uani d . . 1
H H15 1.0416 0.4624 0.6366 0.039 Uiso calc U R 1
C C16 0.9321(2) 0.55415(18) 0.59020(12) 0.0261(6) Uani d . . 1
C C17 0.6190(2) 0.52485(19) 0.56263(13) 0.0302(6) Uani d . . 1
H H17A 0.5836 0.4679 0.5669 0.045 Uiso calc U R 1
H H17B 0.6003 0.5423 0.5184 0.045 Uiso calc U R 1
H H17C 0.5929 0.5706 0.5869 0.045 Uiso calc U R 1
C C18 0.9326(3) 0.3422(2) 0.68553(18) 0.0562(10) Uani d . . 1
H H18A 0.9451 0.3604 0.7294 0.084 Uiso calc U R 1
H H18B 1.0018 0.3202 0.6785 0.084 Uiso calc U R 1
H H18C 0.8772 0.2948 0.6761 0.084 Uiso calc U R 1
C C19 1.0232(2) 0.60673(19) 0.57314(14) 0.0320(6) Uani d . . 1
H H19A 1.0771 0.6259 0.6115 0.048 Uiso calc U R 1
H H19B 0.9915 0.6591 0.5485 0.048 Uiso calc U R 1
H H19C 1.0596 0.5691 0.5485 0.048 Uiso calc U R 1
C C21 0.86809(19) 0.76761(16) 0.57922(12) 0.0212(5) Uani d . . 1
C C22 0.8884(2) 0.84373(17) 0.54622(12) 0.0249(6) Uani d . . 1
C C23 0.9732(2) 0.90143(18) 0.57524(13) 0.0293(6) Uani d . . 1
H H23 0.9893 0.9507 0.5522 0.035 Uiso calc U R 1
C C24 1.0349(2) 0.88933(19) 0.63661(13) 0.0308(6) Uani d . . 1
C C25 1.0067(2) 0.81949(18) 0.66976(12) 0.0270(6) Uani d . . 1
H H25 1.0451 0.813 0.7126 0.032 Uiso calc U R 1
C C26 0.9248(2) 0.75809(17) 0.64358(12) 0.0241(6) Uani d . . 1
C C27 0.8215(2) 0.86873(18) 0.48112(12) 0.0290(6) Uani d . . 1
H H27A 0.8352 0.9312 0.4729 0.044 Uiso calc U R 1
H H27B 0.7429 0.8603 0.478 0.044 Uiso calc U R 1
H H27C 0.8429 0.8308 0.4503 0.044 Uiso calc U R 1
C C28 1.1279(3) 0.9517(2) 0.66626(15) 0.0457(8) Uani d . . 1
H H28A 1.1005 0.9988 0.6889 0.068 Uiso calc U R 1
H H28B 1.1573 0.9784 0.6336 0.068 Uiso calc U R 1
H H28C 1.1864 0.9184 0.6956 0.068 Uiso calc U R 1
C C29 0.9033(2) 0.68847(18) 0.68875(12) 0.0291(6) Uani d . . 1
H H29A 0.9617 0.6434 0.6964 0.044 Uiso calc U R 1
H H29B 0.8319 0.66 0.6706 0.044 Uiso calc U R 1
H H29C 0.9024 0.7171 0.7284 0.044 Uiso calc U R 1
C C31 0.60737(19) 0.58618(16) 0.37723(11) 0.0196(5) Uani d . . 1
C C32 0.5132(2) 0.58389(17) 0.32725(11) 0.0223(5) Uani d . . 1
F F32 0.45765(11) 0.66078(9) 0.30765(6) 0.0260(3) Uani d . . 1
C C33 0.4700(2) 0.50856(18) 0.29466(12) 0.0258(6) Uani d . . 1
F F33 0.37818(13) 0.51276(11) 0.24685(7) 0.0367(4) Uani d . . 1
C C34 0.5218(2) 0.42753(17) 0.31145(12) 0.0261(6) Uani d . . 1
F F34 0.48086(13) 0.35313(10) 0.27987(7) 0.0372(4) Uani d . . 1
C C35 0.6132(2) 0.42476(17) 0.36086(12) 0.0243(6) Uani d . . 1
F F35 0.66530(13) 0.34666(9) 0.37850(7) 0.0308(4) Uani d . . 1
C C36 0.65380(19) 0.50269(17) 0.39204(11) 0.0206(5) Uani d . . 1
F F36 0.74690(11) 0.49276(9) 0.43966(7) 0.0268(3) Uani d . . 1
C C41 0.66709(18) 0.75146(16) 0.35658(11) 0.0191(5) Uani d . . 1
C C42 0.62819(19) 0.83831(16) 0.34722(11) 0.0214(5) Uani d . . 1
F F42 0.56843(12) 0.87360(10) 0.38415(7) 0.0287(3) Uani d . . 1
C C43 0.6466(2) 0.89445(17) 0.30151(12) 0.0239(5) Uani d . . 1
F F43 0.60456(13) 0.97762(10) 0.29471(7) 0.0338(4) Uani d . . 1
C C44 0.7076(2) 0.86487(17) 0.26214(12) 0.0254(6) Uani d . . 1
F F44 0.72496(13) 0.91912(10) 0.21721(7) 0.0335(4) Uani d . . 1
C C45 0.7488(2) 0.77987(18) 0.26891(12) 0.0250(6) Uani d . . 1
F F45 0.80658(13) 0.74931(11) 0.23007(7) 0.0348(4) Uani d . . 1
C C46 0.7278(2) 0.72544(16) 0.31513(11) 0.0219(5) Uani d . . 1
F F46 0.76784(11) 0.64148(9) 0.31655(7) 0.0260(3) Uani d . . 1
C C52 0.2715(2) 0.85051(19) 0.41597(13) 0.0314(6) Uani d . . 1
H H52 0.3314 0.8712 0.4012 0.038 Uiso calc U R 1
C C53 0.1680(2) 0.8882(2) 0.39269(14) 0.0374(7) Uani d . . 1
H H53 0.1576 0.9347 0.3626 0.045 Uiso calc U R 1
C C54 0.0804(2) 0.8577(2) 0.41347(15) 0.0411(8) Uani d . . 1
H H54 0.0095 0.8836 0.3979 0.049 Uiso calc U R 1
C C55 0.0958(2) 0.7896(2) 0.45687(15) 0.0412(8) Uani d . . 1
H H55 0.0351 0.7679 0.4705 0.049 Uiso calc U R 1
C C56 0.1990(2) 0.75310(19) 0.48046(14) 0.0318(6) Uani d . . 1
H H56 0.2091 0.7069 0.5107 0.038 Uiso calc U R 1

loop_
_atom_site_aniso_label
_atom_site_aniso_U_11
_atom_site_aniso_U_22
_atom_site_aniso_U_33
_atom_site_aniso_U_12
_atom_site_aniso_U_13
_atom_site_aniso_U_23
B1 0.0164(13) 0.0253(14) 0.0170(14) 0.0001(11) 0.0011(11) -0.0001(11)
C1 0.0159(11) 0.0235(13) 0.0207(13) -0.0008(9) 0.0027(10) -0.0016(10)
N1 0.0128(9) 0.0301(11) 0.0197(11) 0.0026(8) 0.0063(8) -0.0028(9)
O1 0.0153(8) 0.0427(13) 0.0261(10) 0.0019(8) 0.0082(8) -0.0031(8)
P1 0.0147(3) 0.0248(3) 0.0168(3) -0.0001(2) 0.0028(2) -0.0019(2)
C2 0.0196(12) 0.0212(12) 0.0172(12) -0.0018(9) 0.0030(10) 0.0001(9)
C3 0.0192(12) 0.0311(14) 0.0188(13) 0.0007(10) 0.0042(10) -0.0002(10)
C51 0.0180(12) 0.0333(15) 0.0271(14) 0.0041(11) 0.0046(11) -0.0041(11)
C9 0.0206(12) 0.0329(14) 0.0220(13) -0.0008(11) 0.0054(11) -0.0056(11)
C4 0.0197(13) 0.0400(16) 0.0272(15) 0.0038(11) 0.0064(12) -0.0014(12)
C5 0.0185(12) 0.0248(13) 0.0250(14) 0.0011(10) 0.0078(11) -0.0007(10)
C6 0.0311(15) 0.0314(15) 0.0440(18) 0.0032(12) 0.0097(13) -0.0017(13)
C7 0.0389(16) 0.0331(17) 0.052(2) 0.0002(13) 0.0104(15) -0.0109(14)
C8 0.0369(16) 0.0416(18) 0.0407(18) -0.0040(14) 0.0070(14) -0.0119(14)
C10 0.0219(12) 0.0252(13) 0.0222(13) -0.0027(10) 0.0066(11) -0.0018(10)
C11 0.0199(12) 0.0283(13) 0.0177(12) -0.0013(10) 0.0033(10) -0.0031(10)
C12 0.0270(13) 0.0295(14) 0.0189(13) -0.0032(11) 0.0025(11) -0.0017(11)
C13 0.0360(15) 0.0305(15) 0.0316(16) -0.0077(12) 0.0036(13) 0.0049(12)
C14 0.0394(16) 0.0273(15) 0.0353(17) 0.0013(12) -0.0032(14) 0.0019(12)
C15 0.0270(14) 0.0328(15) 0.0324(16) 0.0063(12) -0.0005(12) -0.0015(12)
C16 0.0239(13) 0.0292(14) 0.0238(14) 0.0018(11) 0.0036(11) -0.0047(11)
C17 0.0237(13) 0.0358(15) 0.0300(15) -0.0084(11) 0.0051(12) 0.0052(12)
C18 0.056(2) 0.0351(18) 0.065(2) 0.0008(15) -0.0070(19) 0.0168(16)
C19 0.0192(13) 0.0421(17) 0.0339(16) 0.0037(12) 0.0055(12) 0.0018(13)
C21 0.0159(11) 0.0263(13) 0.0198(13) 0.0006(10) 0.0018(10) -0.0027(10)
C22 0.0227(12) 0.0284(14) 0.0224(13) 0.0011(10) 0.0035(11) -0.0026(10)
C23 0.0271(14) 0.0294(15) 0.0299(15) -0.0063(11) 0.0046(12) -0.0012(11)
C24 0.0242(13) 0.0345(15) 0.0307(15) -0.0056(11) 0.0020(12) -0.0067(12)
C25 0.0230(13) 0.0328(14) 0.0216(14) -0.0014(11) -0.0004(11) -0.0020(11)
C26 0.0212(13) 0.0274(14) 0.0225(14) 0.0018(10) 0.0034(11) -0.0033(10)
C27 0.0281(14) 0.0297(15) 0.0252(14) -0.0035(11) -0.0003(12) 0.0028(11)
C28 0.0444(18) 0.0468(19) 0.0366(18) -0.0206(15) -0.0057(15) -0.0005(14)
C29 0.0306(14) 0.0342(15) 0.0195(13) -0.0028(12) 0.0012(11) -0.0025(11)
C31 0.0187(12) 0.0259(13) 0.0145(12) -0.0001(10) 0.0052(10) 0.0003(10)
C32 0.0226(12) 0.0257(13) 0.0186(13) 0.0026(10) 0.0054(10) 0.0018(10)
F32 0.0243(7) 0.0299(8) 0.0208(8) 0.0037(6) 0.0005(6) 0.0008(6)
C33 0.0241(13) 0.0329(15) 0.0165(13) -0.0016(11) -0.0014(11) -0.0024(11)
F33 0.0341(9) 0.0399(9) 0.0274(9) -0.0027(7) -0.0074(7) -0.0069(7)
C34 0.0313(14) 0.0263(14) 0.0216(13) -0.0076(11) 0.0082(12) -0.0061(10)
F34 0.0473(10) 0.0292(9) 0.0321(9) -0.0085(7) 0.0052(8) -0.0105(7)
C35 0.0292(14) 0.0224(13) 0.0233(14) 0.0027(10) 0.0104(12) 0.0014(10)
F35 0.0416(9) 0.0220(8) 0.0294(8) 0.0059(6) 0.0107(7) 0.0016(6)
C36 0.0173(11) 0.0293(14) 0.0148(12) 0.0015(10) 0.0033(10) -0.0002(10)
F36 0.0226(7) 0.0305(8) 0.0235(8) 0.0062(6) -0.0003(6) -0.0008(6)
C41 0.0141(11) 0.0242(13) 0.0178(12) -0.0006(9) 0.0019(10) -0.0017(10)
C42 0.0184(12) 0.0268(13) 0.0182(12) -0.0005(10) 0.0031(10) -0.0013(10)
F42 0.0308(8) 0.0280(8) 0.0303(8) 0.0074(6) 0.0135(7) 0.0013(6)
C43 0.0218(12) 0.0234(13) 0.0233(13) -0.0002(10) 0.0002(11) 0.0025(10)
F43 0.0380(9) 0.0270(8) 0.0366(9) 0.0032(7) 0.0103(7) 0.0078(7)
C44 0.0249(13) 0.0309(15) 0.0188(13) -0.0075(11) 0.0028(11) 0.0036(11)
F44 0.0383(9) 0.0363(9) 0.0268(8) -0.0058(7) 0.0102(7) 0.0093(7)
C45 0.0212(12) 0.0352(15) 0.0197(13) -0.0011(11) 0.0073(11) -0.0013(11)
F45 0.0403(9) 0.0423(9) 0.0279(8) 0.0009(7) 0.0196(7) 0.0019(7)
C46 0.0213(12) 0.0239(13) 0.0194(13) 0.0016(10) 0.0033(10) 0.0005(10)
F46 0.0278(7) 0.0280(8) 0.0250(8) 0.0035(6) 0.0121(6) -0.0004(6)
C52 0.0246(13) 0.0384(16) 0.0325(16) -0.0040(12) 0.0101(12) 0.0027(12)
C53 0.0394(16) 0.0356(16) 0.0367(17) 0.0056(13) 0.0090(14) 0.0106(13)
C54 0.0228(14) 0.053(2) 0.0463(19) 0.0148(13) 0.0068(14) 0.0092(15)
C55 0.0221(14) 0.057(2) 0.0459(19) 0.0032(13) 0.0122(14) 0.0149(15)
C56 0.0248(14) 0.0357(16) 0.0352(16) 0.0036(11) 0.0086(12) 0.0095(12)

loop_
_atom_type_symbol
_atom_type_description
_atom_type_scat_dispersion_real
_atom_type_scat_dispersion_imag
_atom_type_scat_source
C C 0.0181 0.0091 'International Tables Vol C Tables 4.2.6.8 and 6.1.1.4'
H H 0.0000 0.0000 'International Tables Vol C Tables 4.2.6.8 and 6.1.1.4'
B B 0.0090 0.0039 'International Tables Vol C Tables 4.2.6.8 and 6.1.1.4'
N N 0.0311 0.0180 'International Tables Vol C Tables 4.2.6.8 and 6.1.1.4'
O O 0.0492 0.0322 'International Tables Vol C Tables 4.2.6.8 and 6.1.1.4'
F F 0.0727 0.0534 'International Tables Vol C Tables 4.2.6.8 and 6.1.1.4'
P P 0.2955 0.4335 'International Tables Vol C Tables 4.2.6.8 and 6.1.1.4'

loop_
_geom_angle_atom_site_label_1
_geom_angle_atom_site_label_2
_geom_angle_atom_site_label_3
_geom_angle
N1 B1 C2 99.41(19)
N1 B1 C41 107.74(19)
C2 B1 C41 119.6(2)
N1 B1 C31 114.4(2)
C2 B1 C31 109.0(2)
C41 B1 C31 106.79(19)
C10 C1 C2 122.7(2)
C10 C1 P1 127.17(19)
C2 C1 P1 109.44(17)
O1 N1 B1 121.92(18)
O1 N1 P1 115.93(14)
B1 N1 P1 121.92(16)
N1 O1 H1 105.(3)
N1 P1 C1 93.40(10)
N1 P1 C11 109.24(11)
C1 P1 C11 120.43(11)
N1 P1 C21 115.26(11)
C1 P1 C21 111.26(11)
C11 P1 C21 107.13(11)
C3 C2 C1 117.0(2)
C3 C2 B1 128.1(2)
C1 C2 B1 114.8(2)
C2 C3 C4 122.2(2)
C2 C3 H3 118.9
C4 C3 H3 118.9
C52 C51 C56 118.4(2)
C52 C51 C4 123.0(2)
C56 C51 C4 118.6(2)
C10 C9 C8 107.4(2)
C10 C9 H9A 110.2
C8 C9 H9A 110.2
C10 C9 H9B 110.2
C8 C9 H9B 110.2
H9A C9 H9B 108.5
C3 C4 C51 113.2(2)
C3 C4 C5 111.2(2)
C51 C4 C5 112.6(2)
C3 C4 H4 106.4
C51 C4 H4 106.4
C5 C4 H4 106.4
C10 C5 C6 105.2(2)
C10 C5 C4 112.2(2)
C6 C5 C4 118.0(2)
C10 C5 H5 107.0
C6 C5 H5 107.0
C4 C5 H5 107.0
C5 C6 C7 110.0(2)
C5 C6 H6A 109.7
C7 C6 H6A 109.7
C5 C6 H6B 109.7
C7 C6 H6B 109.7
H6A C6 H6B 108.2
C8 C7 C6 112.6(2)
C8 C7 H7A 109.1
C6 C7 H7A 109.1
C8 C7 H7B 109.1
C6 C7 H7B 109.1
H7A C7 H7B 107.8
C7 C8 C9 111.6(2)
C7 C8 H8A 109.3
C9 C8 H8A 109.3
C7 C8 H8B 109.3
C9 C8 H8B 109.3
H8A C8 H8B 108.0
C1 C10 C9 127.3(2)
C1 C10 C5 119.1(2)
C9 C10 C5 112.5(2)
C16 C11 C12 118.9(2)
C16 C11 P1 120.39(19)
C12 C11 P1 120.73(18)
C13 C12 C11 118.7(2)
C13 C12 C17 117.4(2)
C11 C12 C17 123.9(2)
C14 C13 C12 122.9(3)
C14 C13 H13 118.5
C12 C13 H13 118.5
C13 C14 C15 117.2(3)
C13 C14 C18 121.4(3)
C15 C14 C18 121.5(3)
C14 C15 C16 123.1(3)
C14 C15 H15 118.5
C16 C15 H15 118.5
C15 C16 C11 118.6(2)
C15 C16 C19 115.7(2)
C11 C16 C19 125.7(2)
C12 C17 H17A 109.5
C12 C17 H17B 109.5
H17A C17 H17B 109.5
C12 C17 H17C 109.5
H17A C17 H17C 109.5
H17B C17 H17C 109.5
C14 C18 H18A 109.5
C14 C18 H18B 109.5
H18A C18 H18B 109.5
C14 C18 H18C 109.5
H18A C18 H18C 109.5
H18B C18 H18C 109.5
C16 C19 H19A 109.5
C16 C19 H19B 109.5
H19A C19 H19B 109.5
C16 C19 H19C 109.5
H19A C19 H19C 109.5
H19B C19 H19C 109.5
C22 C21 C26 119.1(2)
C22 C21 P1 118.67(18)
C26 C21 P1 122.16(19)
C23 C22 C21 119.0(2)
C23 C22 C27 116.9(2)
C21 C22 C27 124.1(2)
C24 C23 C22 122.2(3)
C24 C23 H23 118.9
C22 C23 H23 118.9
C25 C24 C23 117.7(2)
C25 C24 C28 121.3(3)
C23 C24 C28 121.0(3)
C24 C25 C26 123.3(2)
C24 C25 H25 118.4
C26 C25 H25 118.4
C25 C26 C21 118.2(2)
C25 C26 C29 115.0(2)
C21 C26 C29 126.8(2)
C22 C27 H27A 109.5
C22 C27 H27B 109.5
H27A C27 H27B 109.5
C22 C27 H27C 109.5
H27A C27 H27C 109.5
H27B C27 H27C 109.5
C24 C28 H28A 109.5
C24 C28 H28B 109.5
H28A C28 H28B 109.5
C24 C28 H28C 109.5
H28A C28 H28C 109.5
H28B C28 H28C 109.5
C26 C29 H29A 109.5
C26 C29 H29B 109.5
H29A C29 H29B 109.5
C26 C29 H29C 109.5
H29A C29 H29C 109.5
H29B C29 H29C 109.5
C36 C31 C32 112.5(2)
C36 C31 B1 127.3(2)
C32 C31 B1 120.2(2)
F32 C32 C33 115.6(2)
F32 C32 C31 119.4(2)
C33 C32 C31 125.0(2)
F33 C33 C32 120.8(2)
F33 C33 C34 119.9(2)
C32 C33 C34 119.3(2)
F34 C34 C35 121.2(2)
F34 C34 C33 120.1(2)
C35 C34 C33 118.7(2)
F35 C35 C34 120.1(2)
F35 C35 C36 120.1(2)
C34 C35 C36 119.8(2)
F36 C36 C31 120.3(2)
F36 C36 C35 115.0(2)
C31 C36 C35 124.7(2)
C42 C41 C46 113.4(2)
C42 C41 B1 126.4(2)
C46 C41 B1 120.1(2)
F42 C42 C43 115.4(2)
F42 C42 C41 120.4(2)
C43 C42 C41 124.1(2)
F43 C43 C44 119.7(2)
F43 C43 C42 120.6(2)
C44 C43 C42 119.7(2)
F44 C44 C45 120.9(2)
F44 C44 C43 119.9(2)
C45 C44 C43 119.2(2)
F45 C45 C44 120.0(2)
F45 C45 C46 120.7(2)
C44 C45 C46 119.3(2)
F46 C46 C45 115.0(2)
F46 C46 C41 120.7(2)
C45 C46 C41 124.3(2)
C51 C52 C53 121.2(3)
C51 C52 H52 119.4
C53 C52 H52 119.4
C54 C53 C52 119.7(3)
C54 C53 H53 120.2
C52 C53 H53 120.2
C53 C54 C55 119.9(3)
C53 C54 H54 120.0
C55 C54 H54 120.0
C56 C55 C54 120.2(3)
C56 C55 H55 119.9
C54 C55 H55 119.9
C55 C56 C51 120.6(3)
C55 C56 H56 119.7
C51 C56 H56 119.7

loop_
_geom_bond_atom_site_label_1
_geom_bond_atom_site_label_2
_geom_bond_distance
B1 N1 1.546(3)
B1 C2 1.622(4)
B1 C41 1.659(4)
B1 C31 1.663(4)
C1 C10 1.352(3)
C1 C2 1.489(3)
C1 P1 1.804(2)
N1 O1 1.434(2)
N1 P1 1.636(2)
O1 H1 0.82(4)
P1 C11 1.814(3)
P1 C21 1.821(2)
C2 C3 1.342(3)
C3 C4 1.503(3)
C3 H3 0.95
C51 C52 1.382(4)
C51 C56 1.396(4)
C51 C4 1.521(3)
C9 C10 1.504(3)
C9 C8 1.526(4)
C9 H9A 0.99
C9 H9B 0.99
C4 C5 1.530(4)
C4 H4 1.0
C5 C10 1.511(3)
C5 C6 1.521(4)
C5 H5 1.0
C6 C7 1.536(4)
C6 H6A 0.99
C6 H6B 0.99
C7 C8 1.522(4)
C7 H7A 0.99
C7 H7B 0.99
C8 H8A 0.99
C8 H8B 0.99
C11 C16 1.417(3)
C11 C12 1.423(4)
C12 C13 1.392(4)
C12 C17 1.504(4)
C13 C14 1.383(4)
C13 H13 0.95
C14 C15 1.387(4)
C14 C18 1.501(4)
C15 C16 1.393(4)
C15 H15 0.95
C16 C19 1.518(4)
C17 H17A 0.98
C17 H17B 0.98
C17 H17C 0.98
C18 H18A 0.98
C18 H18B 0.98
C18 H18C 0.98
C19 H19A 0.98
C19 H19B 0.98
C19 H19C 0.98
C21 C22 1.415(4)
C21 C26 1.423(4)
C22 C23 1.393(4)
C22 C27 1.512(4)
C23 C24 1.388(4)
C23 H23 0.95
C24 C25 1.379(4)
C24 C28 1.507(4)
C25 C26 1.390(4)
C25 H25 0.95
C26 C29 1.519(4)
C27 H27A 0.98
C27 H27B 0.98
C27 H27C 0.98
C28 H28A 0.98
C28 H28B 0.98
C28 H28C 0.98
C29 H29A 0.98
C29 H29B 0.98
C29 H29C 0.98
C31 C36 1.385(3)
C31 C32 1.392(3)
C32 F32 1.360(3)
C32 C33 1.374(4)
C33 F33 1.347(3)
C33 C34 1.384(4)
C34 F34 1.346(3)
C34 C35 1.363(4)
C35 F35 1.350(3)
C35 C36 1.386(4)
C36 F36 1.362(3)
C41 C42 1.389(3)
C41 C46 1.395(3)
C42 F42 1.356(3)
C42 C43 1.383(4)
C43 F43 1.349(3)
C43 C44 1.378(4)
C44 F44 1.347(3)
C44 C45 1.371(4)
C45 F45 1.345(3)
C45 C46 1.388(3)
C46 F46 1.355(3)
C52 C53 1.387(4)
C52 H52 0.95
C53 C54 1.380(4)
C53 H53 0.95
C54 C55 1.381(4)
C54 H54 0.95
C55 C56 1.379(4)
C55 H55 0.95
C56 H56 0.95

loop_
_geom_torsion_atom_site_label_1
_geom_torsion_atom_site_label_2
_geom_torsion_atom_site_label_3
_geom_torsion_atom_site_label_4
_geom_torsion
C2 B1 N1 O1 -177.2(2)
C41 B1 N1 O1 -51.8(3)
C31 B1 N1 O1 66.8(3)
C2 B1 N1 P1 8.5(3)
C41 B1 N1 P1 133.90(18)
C31 B1 N1 P1 -107.5(2)
O1 N1 P1 C1 174.85(18)
B1 N1 P1 C1 -10.5(2)
O1 N1 P1 C11 -61.23(19)
B1 N1 P1 C11 113.4(2)
O1 N1 P1 C21 59.4(2)
B1 N1 P1 C21 -125.99(19)
C10 C1 P1 N1 -162.6(2)
C2 C1 P1 N1 8.27(18)
C10 C1 P1 C11 82.7(3)
C2 C1 P1 C11 -106.41(18)
C10 C1 P1 C21 -43.8(3)
C2 C1 P1 C21 127.07(17)
C10 C1 C2 C3 -14.6(4)
P1 C1 C2 C3 174.01(19)
C10 C1 C2 B1 166.4(2)
P1 C1 C2 B1 -4.9(3)
N1 B1 C2 C3 179.9(2)
C41 B1 C2 C3 63.2(3)
C31 B1 C2 C3 -60.0(3)
N1 B1 C2 C1 -1.3(3)
C41 B1 C2 C1 -118.0(2)
C31 B1 C2 C1 118.7(2)
C1 C2 C3 C4 -6.2(4)
B1 C2 C3 C4 172.6(2)
C2 C3 C4 C51 163.4(2)
C2 C3 C4 C5 35.5(4)
C52 C51 C4 C3 -40.3(4)
C56 C51 C4 C3 139.7(3)
C52 C51 C4 C5 86.8(3)
C56 C51 C4 C5 -93.2(3)
C3 C4 C5 C10 -44.2(3)
C51 C4 C5 C10 -172.5(2)
C3 C4 C5 C6 78.3(3)
C51 C4 C5 C6 -49.9(3)
C10 C5 C6 C7 -60.1(3)
C4 C5 C6 C7 174.0(2)
C5 C6 C7 C8 55.4(3)
C6 C7 C8 C9 -51.7(4)
C10 C9 C8 C7 53.6(3)
C2 C1 C10 C9 -164.6(2)
P1 C1 C10 C9 5.1(4)
C2 C1 C10 C5 2.4(4)
P1 C1 C10 C5 172.16(19)
C8 C9 C10 C1 104.0(3)
C8 C9 C10 C5 -63.7(3)
C6 C5 C10 C1 -101.8(3)
C4 C5 C10 C1 27.7(3)
C6 C5 C10 C9 67.0(3)
C4 C5 C10 C9 -163.5(2)
N1 P1 C11 C16 81.4(2)
C1 P1 C11 C16 -172.51(19)
C21 P1 C11 C16 -44.1(2)
N1 P1 C11 C12 -98.9(2)
C1 P1 C11 C12 7.2(3)
C21 P1 C11 C12 135.6(2)
C16 C11 C12 C13 8.2(4)
P1 C11 C12 C13 -171.5(2)
C16 C11 C12 C17 -169.9(2)
P1 C11 C12 C17 10.4(4)
C11 C12 C13 C14 -2.7(4)
C17 C12 C13 C14 175.5(3)
C12 C13 C14 C15 -3.6(4)
C12 C13 C14 C18 175.8(3)
C13 C14 C15 C16 4.5(4)
C18 C14 C15 C16 -174.9(3)
C14 C15 C16 C11 1.0(4)
C14 C15 C16 C19 -178.9(3)
C12 C11 C16 C15 -7.4(4)
P1 C11 C16 C15 172.3(2)
C12 C11 C16 C19 172.5(2)
P1 C11 C16 C19 -7.8(4)
N1 P1 C21 C22 27.6(2)
C1 P1 C21 C22 -77.1(2)
C11 P1 C21 C22 149.4(2)
N1 P1 C21 C26 -150.38(19)
C1 P1 C21 C26 104.9(2)
C11 P1 C21 C26 -28.6(2)
C26 C21 C22 C23 8.1(4)
P1 C21 C22 C23 -170.0(2)
C26 C21 C22 C27 -170.2(2)
P1 C21 C22 C27 11.7(3)
C21 C22 C23 C24 -3.4(4)
C27 C22 C23 C24 175.1(2)
C22 C23 C24 C25 -2.8(4)
C22 C23 C24 C28 178.6(3)
C23 C24 C25 C26 4.2(4)
C28 C24 C25 C26 -177.1(3)
C24 C25 C26 C21 0.5(4)
C24 C25 C26 C29 -177.6(2)
C22 C21 C26 C25 -6.7(4)
P1 C21 C26 C25 171.28(19)
C22 C21 C26 C29 171.2(2)
P1 C21 C26 C29 -10.8(4)
N1 B1 C31 C36 6.5(4)
C2 B1 C31 C36 -103.8(3)
C41 B1 C31 C36 125.6(2)
N1 B1 C31 C32 -173.7(2)
C2 B1 C31 C32 76.0(3)
C41 B1 C31 C32 -54.6(3)
C36 C31 C32 F32 179.3(2)
B1 C31 C32 F32 -0.5(3)
C36 C31 C32 C33 -1.0(4)
B1 C31 C32 C33 179.2(2)
F32 C32 C33 F33 -0.3(4)
C31 C32 C33 F33 179.9(2)
F32 C32 C33 C34 179.8(2)
C31 C32 C33 C34 0.0(4)
F33 C33 C34 F34 0.4(4)
C32 C33 C34 F34 -179.7(2)
F33 C33 C34 C35 -178.6(2)
C32 C33 C34 C35 1.3(4)
F34 C34 C35 F35 0.8(4)
C33 C34 C35 F35 179.8(2)
F34 C34 C35 C36 179.4(2)
C33 C34 C35 C36 -1.6(4)
C32 C31 C36 F36 179.7(2)
B1 C31 C36 F36 -0.5(4)
C32 C31 C36 C35 0.6(4)
B1 C31 C36 C35 -179.5(2)
F35 C35 C36 F36 0.2(3)
C34 C35 C36 F36 -178.5(2)
F35 C35 C36 C31 179.2(2)
C34 C35 C36 C31 0.6(4)
N1 B1 C41 C42 -105.0(3)
C2 B1 C41 C42 7.3(4)
C31 B1 C41 C42 131.6(2)
N1 B1 C41 C46 72.1(3)
C2 B1 C41 C46 -175.6(2)
C31 B1 C41 C46 -51.3(3)
C46 C41 C42 F42 -179.5(2)
B1 C41 C42 F42 -2.2(4)
C46 C41 C42 C43 0.2(3)
B1 C41 C42 C43 177.5(2)
F42 C42 C43 F43 -1.4(3)
C41 C42 C43 F43 179.0(2)
F42 C42 C43 C44 179.3(2)
C41 C42 C43 C44 -0.4(4)
F43 C43 C44 F44 0.1(3)
C42 C43 C44 F44 179.5(2)
F43 C43 C44 C45 -179.2(2)
C42 C43 C44 C45 0.2(4)
F44 C44 C45 F45 -0.6(4)
C43 C44 C45 F45 178.7(2)
F44 C44 C45 C46 -179.0(2)
C43 C44 C45 C46 0.2(4)
F45 C45 C46 F46 -1.1(3)
C44 C45 C46 F46 177.3(2)
F45 C45 C46 C41 -178.9(2)
C44 C45 C46 C41 -0.5(4)
C42 C41 C46 F46 -177.4(2)
B1 C41 C46 F46 5.1(3)
C42 C41 C46 C45 0.3(4)
B1 C41 C46 C45 -177.2(2)
C56 C51 C52 C53 1.1(4)
C4 C51 C52 C53 -178.9(3)
C51 C52 C53 C54 -0.7(5)
C52 C53 C54 C55 -0.5(5)
C53 C54 C55 C56 1.3(5)
C54 C55 C56 C51 -0.9(5)
C52 C51 C56 C55 -0.3(4)
C4 C51 C56 C55 179.7(3)
